data_1532470
loop_
_publ_author_name
'Hadlington, Terrance J.'
'Hermann, Markus'
'Frenking, Gernot'
'Jones, Cameron'

_publ_section_title
;
 Two-coordinate group 14 element(ii) hydrides as reagents for the facile,
 and sometimes reversible, hydrogermylation/hydrostannylation of
 unactivated alkenes and alkynes
;
_journal_issue 12
_journal_name_full 'Chem. Sci.'
_journal_page_first 7249
_journal_paper_doi 10.1039/C5SC03376D
_journal_volume 6
_journal_year 2015
_chemical_formula_sum 'C104 H122 Ge2 N2 O2 Si2'
_chemical_formula_weight 1633.40
_chemical_name_systematic
; 
 ? 
;
_space_group_IT_number 14
_symmetry_cell_setting monoclinic
_symmetry_space_group_name_Hall '-P 2yn'
_symmetry_space_group_name_H-M 'P 1 21/n 1'
_atom_sites_solution_hydrogens geom
_atom_sites_solution_primary direct
_atom_sites_solution_secondary difmap
_audit_creation_method SHELXL-97
_audit_update_record
;
2015-09-07 deposited with the CCDC.
2015-09-22 downloaded from the CCDC.
;
_cell_angle_alpha 90.00
_cell_angle_beta 102.62(3)
_cell_angle_gamma 90.00
_cell_formula_units_Z 2
_cell_length_a 13.373(3)
_cell_length_b 21.643(4)
_cell_length_c 15.884(3)
_cell_measurement_temperature 100(2)
_cell_volume 4486.3(16)
_computing_cell_refinement 'XDS (Kabsch, 1993)'
_computing_data_collection 'Blu-Ice (McPhillips, 2002)'
_computing_data_reduction 'XDS (Kabsch, 1993)'
_computing_molecular_graphics X-Seed
_computing_publication_material CifTAB
_computing_structure_refinement 'SHELXL-97 (Sheldrick, 1997)'
_computing_structure_solution 'SHELXS-97 (Sheldrick, 1990)'
_diffrn_ambient_temperature 100(2)
_diffrn_measured_fraction_theta_full 0.967
_diffrn_measured_fraction_theta_max 0.967
_diffrn_measurement_device_type 'ADSC Quantum 210r'
_diffrn_radiation_source 'Australian Synchrotron'
_diffrn_radiation_type Synchrotron
_diffrn_radiation_wavelength 0.71080
_diffrn_reflns_av_R_equivalents 0.0947
_diffrn_reflns_av_sigmaI/netI 0.0452
_diffrn_reflns_limit_h_max 16
_diffrn_reflns_limit_h_min -16
_diffrn_reflns_limit_k_max 24
_diffrn_reflns_limit_k_min -24
_diffrn_reflns_limit_l_max 19
_diffrn_reflns_limit_l_min -19
_diffrn_reflns_number 59686
_diffrn_reflns_theta_full 25.50
_diffrn_reflns_theta_max 25.50
_diffrn_reflns_theta_min 2.93
_exptl_absorpt_coefficient_mu 0.747
_exptl_absorpt_correction_T_max 0.961
_exptl_absorpt_correction_T_min 0.923
_exptl_absorpt_correction_type multi-scan
_exptl_absorpt_process_details XDS
_exptl_crystal_colour colourless
_exptl_crystal_density_diffrn 1.209
_exptl_crystal_density_method 'not measured'
_exptl_crystal_description block
_exptl_crystal_F_000 1736
_exptl_crystal_size_max 0.10
_exptl_crystal_size_mid 0.05
_exptl_crystal_size_min 0.05
_refine_diff_density_max 0.994
_refine_diff_density_min -0.737
_refine_diff_density_rms 0.065
_refine_ls_extinction_coef 0.0159(11)
_refine_ls_extinction_expression Fc^*^=kFc[1+0.001xFc^2^\l^3^/sin(2\q)]^-1/4^
_refine_ls_extinction_method SHELXL
_refine_ls_goodness_of_fit_ref 1.054
_refine_ls_hydrogen_treatment constr
_refine_ls_matrix_type full
_refine_ls_number_parameters 548
_refine_ls_number_reflns 8072
_refine_ls_number_restraints 69
_refine_ls_restrained_S_all 1.095
_refine_ls_R_factor_all 0.1042
_refine_ls_R_factor_gt 0.0699
_refine_ls_shift/su_max 0.001
_refine_ls_shift/su_mean 0.000
_refine_ls_structure_factor_coef Fsqd
_refine_ls_weighting_details 'calc w=1/[\s^2^(Fo^2^)+(0.0622P)^2^+8.5051P] where P=(Fo^2^+2Fc^2^)/3'
_refine_ls_weighting_scheme calc
_refine_ls_wR_factor_gt 0.1581
_refine_ls_wR_factor_ref 0.1796
_reflns_number_gt 5590
_reflns_number_total 8072
_reflns_threshold_expression >2sigma(I)
_cod_data_source_file c5sc03376d2.cif
_cod_data_source_block LPhC2H4GeO2
_cod_depositor_comments 'Adding full bibliography for 1532469--1532486.cif.'
_cod_original_sg_symbol_H-M P2(1)/n
_cod_database_code 1532470

loop_
_symmetry_equiv_pos_as_xyz
'x, y, z'
'-x+1/2, y+1/2, -z+1/2'
'-x, -y, -z'
'x-1/2, -y-1/2, z-1/2'

loop_
_atom_site_label
_atom_site_type_symbol
_atom_site_fract_x
_atom_site_fract_y
_atom_site_fract_z
_atom_site_U_iso_or_equiv
_atom_site_adp_type
_atom_site_occupancy
_atom_site_symmetry_multiplicity
_atom_site_calc_flag
_atom_site_refinement_flags
_atom_site_disorder_assembly
_atom_site_disorder_group
Ge1 Ge 0.47842(4) 0.03409(3) 0.92975(3) 0.0546(2) Uani 1 1 d . . .
Si1 Si 0.22588(10) 0.02649(7) 0.87159(9) 0.0606(4) Uani 1 1 d D . .
O1 O 0.5017(3) -0.04646(17) 0.9554(2) 0.0627(10) Uani 1 1 d . . .
N1 N 0.3500(3) 0.05387(19) 0.8647(2) 0.0545(10) Uani 1 1 d . A .
C1 C 0.3598(4) 0.0993(2) 0.7984(3) 0.0556(13) Uani 1 1 d . . .
C2 C 0.3595(4) 0.1626(3) 0.8159(3) 0.0623(14) Uani 1 1 d . A .
C3 C 0.3779(5) 0.2045(3) 0.7541(4) 0.0824(19) Uani 1 1 d . . .
H3 H 0.3770 0.2475 0.7661 0.099 Uiso 1 1 calc R A .
C4 C 0.3971(6) 0.1855(3) 0.6767(4) 0.093(2) Uani 1 1 d . A .
C5 C 0.3950(6) 0.1234(3) 0.6595(4) 0.085(2) Uani 1 1 d . . .
H5 H 0.4069 0.1100 0.6056 0.102 Uiso 1 1 calc R A .
C6 C 0.3759(4) 0.0791(3) 0.7180(3) 0.0645(14) Uani 1 1 d . A .
C7 C 0.4254(9) 0.2324(4) 0.6131(6) 0.131(3) Uani 1 1 d U . .
H7 H 0.3740 0.2632 0.6242 0.157 Uiso 1 1 calc R A .
C8 C 0.5088(7) 0.2707(4) 0.6495(5) 0.121(3) Uani 1 1 d . A .
H8A H 0.5700 0.2453 0.6694 0.182 Uiso 1 1 calc R . .
H8B H 0.4931 0.2934 0.6985 0.182 Uiso 1 1 calc R . .
H8C H 0.5212 0.3001 0.6060 0.182 Uiso 1 1 calc R . .
C9 C 0.3762(7) 0.2253(5) 0.5286(6) 0.131(3) Uani 1 1 d U A .
H9A H 0.3944 0.2595 0.4944 0.196 Uiso 1 1 calc R . .
H9B H 0.3019 0.2251 0.5241 0.196 Uiso 1 1 calc R . .
H9C H 0.3969 0.1860 0.5067 0.196 Uiso 1 1 calc R . .
C10 C 0.3413(4) 0.1891(3) 0.9010(3) 0.0652(14) Uani 1 1 d . . .
H10 H 0.3336 0.1528 0.9379 0.078 Uiso 1 1 calc R A .
C11 C 0.4326(4) 0.2265(3) 0.9519(4) 0.0690(15) Uani 1 1 d . A .
C12 C 0.4952(5) 0.2018(3) 1.0246(4) 0.096(2) Uani 1 1 d . . .
H12 H 0.4833 0.1610 1.0422 0.115 Uiso 1 1 calc R A .
C13 C 0.5768(6) 0.2368(4) 1.0728(5) 0.106(2) Uani 1 1 d U A .
H13 H 0.6174 0.2202 1.1245 0.128 Uiso 1 1 calc R . .
C14 C 0.5971(7) 0.2925(5) 1.0468(7) 0.115(3) Uani 1 1 d U . .
H14 H 0.6556 0.3143 1.0773 0.138 Uiso 1 1 calc R A .
C15 C 0.5361(8) 0.3184(4) 0.9780(7) 0.122(3) Uani 1 1 d . A .
H15 H 0.5486 0.3594 0.9619 0.147 Uiso 1 1 calc R . .
C16 C 0.4533(5) 0.2848(3) 0.9294(5) 0.089(2) Uani 1 1 d . . .
H16 H 0.4110 0.3033 0.8800 0.107 Uiso 1 1 calc R A .
C17 C 0.2436(5) 0.2273(3) 0.8931(4) 0.0773(17) Uani 1 1 d . A .
C18 C 0.2186(5) 0.2472(4) 0.9674(5) 0.102(2) Uani 1 1 d . . .
H18 H 0.2623 0.2371 1.0213 0.122 Uiso 1 1 calc R A .
C19 C 0.1294(7) 0.2824(5) 0.9662(7) 0.133(4) Uani 1 1 d . A .
H19 H 0.1133 0.2964 1.0183 0.160 Uiso 1 1 calc R . .
C20 C 0.0658(7) 0.2959(4) 0.8871(7) 0.119(3) Uani 1 1 d U . .
H20 H 0.0051 0.3192 0.8850 0.143 Uiso 1 1 calc R A .
C21 C 0.0888(6) 0.2765(4) 0.8143(6) 0.105(2) Uani 1 1 d U A .
H21 H 0.0442 0.2863 0.7608 0.126 Uiso 1 1 calc R . .
C22 C 0.1767(5) 0.2423(3) 0.8149(5) 0.088(2) Uani 1 1 d . . .
H22 H 0.1916 0.2290 0.7620 0.106 Uiso 1 1 calc R A .
C23 C 0.3741(4) 0.0110(3) 0.6924(3) 0.0652(14) Uani 1 1 d . . .
H23 H 0.3562 -0.0121 0.7417 0.078 Uiso 1 1 calc R A .
C24 C 0.2908(4) -0.0062(3) 0.6128(3) 0.0673(15) Uani 1 1 d . A .
C25 C 0.2230(5) 0.0349(3) 0.5649(4) 0.091(2) Uani 1 1 d . . .
H25 H 0.2275 0.0776 0.5794 0.109 Uiso 1 1 calc R A .
C26 C 0.1476(6) 0.0146(4) 0.4954(4) 0.100(2) Uani 1 1 d . A .
H26 H 0.1019 0.0439 0.4629 0.120 Uiso 1 1 calc R . .
C27 C 0.1380(5) -0.0445(4) 0.4734(4) 0.094(2) Uani 1 1 d . . .
H27 H 0.0860 -0.0576 0.4260 0.113 Uiso 1 1 calc R A .
C28 C 0.2044(6) -0.0862(3) 0.5200(4) 0.098(2) Uani 1 1 d . A .
H28 H 0.1987 -0.1288 0.5051 0.118 Uiso 1 1 calc R . .
C29 C 0.2794(5) -0.0668(3) 0.5885(4) 0.0849(19) Uani 1 1 d . . .
H29 H 0.3249 -0.0966 0.6200 0.102 Uiso 1 1 calc R A .
C30 C 0.4782(5) -0.0147(3) 0.6835(3) 0.0694(16) Uani 1 1 d . A .
C31 C 0.5249(5) 0.0028(3) 0.6176(4) 0.0833(19) Uani 1 1 d . . .
H31 H 0.4918 0.0321 0.5762 0.100 Uiso 1 1 calc R A .
C32 C 0.6180(6) -0.0211(4) 0.6104(4) 0.095(2) Uani 1 1 d . A .
H32 H 0.6488 -0.0078 0.5650 0.114 Uiso 1 1 calc R . .
C33 C 0.6664(6) -0.0641(4) 0.6689(5) 0.094(2) Uani 1 1 d . . .
H33 H 0.7309 -0.0805 0.6644 0.112 Uiso 1 1 calc R A .
C34 C 0.6204(6) -0.0832(3) 0.7345(4) 0.087(2) Uani 1 1 d . A .
H34 H 0.6532 -0.1133 0.7748 0.105 Uiso 1 1 calc R . .
C35 C 0.5271(5) -0.0588(3) 0.7417(4) 0.0758(17) Uani 1 1 d . . .
H35 H 0.4962 -0.0724 0.7869 0.091 Uiso 1 1 calc R A .
C36 C 0.1744(5) 0.0814(4) 0.9467(5) 0.065(2) Uani 0.654(5) 1 d PD A 1
H36 H 0.1834 0.1237 0.9242 0.078 Uiso 0.654(5) 1 calc PR A 1
C36A C 0.2300(10) 0.0045(7) 0.9874(6) 0.070(4) Uiso 0.346(5) 1 d PD A 2
H36A H 0.2966 -0.0173 1.0085 0.084 Uiso 0.346(5) 1 calc PR A 2
C37 C 0.2354(9) 0.0822(8) 1.0403(5) 0.065(3) Uani 0.654(5) 1 d PD A 1
H37A H 0.2129 0.1171 1.0709 0.097 Uiso 0.654(5) 1 calc PR A 1
H37B H 0.3085 0.0864 1.0412 0.097 Uiso 0.654(5) 1 calc PR A 1
H37C H 0.2237 0.0435 1.0688 0.097 Uiso 0.654(5) 1 calc PR A 1
C38 C 0.0593(6) 0.0764(5) 0.9448(7) 0.081(3) Uani 0.654(5) 1 d PD A 1
H38A H 0.0446 0.0357 0.9665 0.122 Uiso 0.654(5) 1 calc PR A 1
H38B H 0.0202 0.0815 0.8854 0.122 Uiso 0.654(5) 1 calc PR A 1
H38C H 0.0398 0.1087 0.9813 0.122 Uiso 0.654(5) 1 calc PR A 1
C39 C 0.2442(5) -0.0539(4) 0.9153(5) 0.063(2) Uani 0.654(5) 1 d PD A 1
H39 H 0.3080 -0.0526 0.9619 0.075 Uiso 0.654(5) 1 calc PR A 1
C40 C 0.2661(11) -0.0993(5) 0.8482(8) 0.070(4) Uani 0.654(5) 1 d PD A 1
H40A H 0.2649 -0.1416 0.8701 0.105 Uiso 0.654(5) 1 calc PR A 1
H40B H 0.3338 -0.0906 0.8366 0.105 Uiso 0.654(5) 1 calc PR A 1
H40C H 0.2137 -0.0950 0.7947 0.105 Uiso 0.654(5) 1 calc PR A 1
C41 C 0.1590(5) -0.0753(4) 0.9592(5) 0.066(2) Uani 0.654(5) 1 d PD A 1
H41A H 0.0930 -0.0739 0.9176 0.099 Uiso 0.654(5) 1 calc PR A 1
H41B H 0.1566 -0.0480 1.0080 0.099 Uiso 0.654(5) 1 calc PR A 1
H41C H 0.1728 -0.1177 0.9801 0.099 Uiso 0.654(5) 1 calc PR A 1
C41A C 0.0865(8) -0.0697(8) 0.7747(12) 0.078(5) Uiso 0.346(5) 1 d PD A 2
H41D H 0.0845 -0.1057 0.7370 0.117 Uiso 0.346(5) 1 calc PR A 2
H41E H 0.0400 -0.0378 0.7447 0.117 Uiso 0.346(5) 1 calc PR A 2
H41F H 0.0651 -0.0820 0.8275 0.117 Uiso 0.346(5) 1 calc PR A 2
C42 C 0.1370(5) 0.0288(4) 0.7628(5) 0.066(2) Uani 0.654(5) 1 d PD A 1
H42 H 0.1761 0.0109 0.7216 0.079 Uiso 0.654(5) 1 calc PR A 1
C43 C 0.1016(15) 0.0927(6) 0.7278(7) 0.072(7) Uani 0.654(5) 1 d PD A 1
H43A H 0.0575 0.0886 0.6700 0.109 Uiso 0.654(5) 1 calc PR A 1
H43B H 0.1615 0.1180 0.7246 0.109 Uiso 0.654(5) 1 calc PR A 1
H43C H 0.0632 0.1125 0.7663 0.109 Uiso 0.654(5) 1 calc PR A 1
C44 C 0.0412(6) -0.0118(4) 0.7556(7) 0.082(3) Uani 0.654(5) 1 d PD A 1
H44A H -0.0061 0.0079 0.7865 0.123 Uiso 0.654(5) 1 calc PR A 1
H44B H 0.0613 -0.0524 0.7809 0.123 Uiso 0.654(5) 1 calc PR A 1
H44C H 0.0074 -0.0168 0.6947 0.123 Uiso 0.654(5) 1 calc PR A 1
C44A C 0.0228(10) 0.0770(10) 0.8547(13) 0.088(6) Uiso 0.346(5) 1 d PD A 2
H44D H -0.0250 0.1100 0.8302 0.132 Uiso 0.346(5) 1 calc PR A 2
H44E H 0.0349 0.0782 0.9178 0.132 Uiso 0.346(5) 1 calc PR A 2
H44F H -0.0065 0.0369 0.8339 0.132 Uiso 0.346(5) 1 calc PR A 2
C45 C 0.5872(5) 0.0632(3) 0.8715(4) 0.090(2) Uani 1 1 d . . .
H45A H 0.6482 0.0366 0.8908 0.108 Uiso 1 1 calc R . .
H45B H 0.5628 0.0567 0.8087 0.108 Uiso 1 1 calc R . .
C46 C 0.6191(6) 0.1260(3) 0.8850(4) 0.098(2) Uani 1 1 d . . .
H46A H 0.6536 0.1318 0.9462 0.117 Uiso 1 1 calc R . .
H46B H 0.5581 0.1531 0.8725 0.117 Uiso 1 1 calc R . .
C47 C 0.6954(4) 0.1456(3) 0.8253(4) 0.0663(15) Uani 1 1 d . . .
C48 C 0.7308(6) 0.1122(4) 0.7694(6) 0.105(2) Uani 1 1 d . . .
H48 H 0.7089 0.0704 0.7614 0.126 Uiso 1 1 calc R . .
C49 C 0.7945(8) 0.1328(5) 0.7238(6) 0.136(3) Uani 1 1 d U . .
H49 H 0.8207 0.1052 0.6873 0.163 Uiso 1 1 calc R . .
C50 C 0.8225(7) 0.1907(5) 0.7279(6) 0.126(3) Uani 1 1 d U . .
H50 H 0.8654 0.2051 0.6917 0.151 Uiso 1 1 calc R . .
C51 C 0.7916(7) 0.2311(4) 0.7831(7) 0.124(3) Uani 1 1 d U . .
H51 H 0.8135 0.2730 0.7871 0.148 Uiso 1 1 calc R . .
C52 C 0.7231(4) 0.2069(2) 0.8357(3) 0.102(2) Uani 1 1 d . . .
H52 H 0.6987 0.2326 0.8755 0.122 Uiso 1 1 calc R . .
C38A C 0.1471(4) -0.0384(2) 1.0052(3) 0.082(5) Uiso 0.346(5) 1 d PRD A 2
H38D H 0.1414 -0.0337 1.0653 0.123 Uiso 0.346(5) 1 calc PR A 2
H38E H 0.1651 -0.0813 0.9950 0.123 Uiso 0.346(5) 1 calc PR A 2
H38F H 0.0815 -0.0280 0.9667 0.123 Uiso 0.346(5) 1 calc PR A 2
C39A C 0.1953(4) -0.0441(2) 0.7979(3) 0.068(4) Uiso 0.346(5) 1 d PRD A 2
H39A H 0.2110 -0.0311 0.7418 0.081 Uiso 0.346(5) 1 calc PR A 2
C42A C 0.1244(4) 0.0863(2) 0.8269(3) 0.067(4) Uiso 0.346(5) 1 d PRD A 2
H42A H 0.1523 0.1260 0.8547 0.080 Uiso 0.346(5) 1 calc PR A 2
C37A C 0.232(3) 0.0611(11) 1.0446(18) 0.097(14) Uiso 0.346(5) 1 d PD A 2
H37D H 0.1765 0.0892 1.0186 0.145 Uiso 0.346(5) 1 calc PR A 2
H37E H 0.2980 0.0823 1.0505 0.145 Uiso 0.346(5) 1 calc PR A 2
H37F H 0.2232 0.0482 1.1017 0.145 Uiso 0.346(5) 1 calc PR A 2
C43A C 0.110(4) 0.0981(17) 0.7306(8) 0.086(17) Uiso 0.346(5) 1 d PD A 2
H43D H 0.0813 0.0611 0.6986 0.129 Uiso 0.346(5) 1 calc PR A 2
H43E H 0.1758 0.1082 0.7170 0.129 Uiso 0.346(5) 1 calc PR A 2
H43F H 0.0623 0.1328 0.7140 0.129 Uiso 0.346(5) 1 calc PR A 2
C40A C 0.261(3) -0.1014(13) 0.825(2) 0.089(11) Uiso 0.346(5) 1 d PD A 2
H40D H 0.2506 -0.1161 0.8810 0.133 Uiso 0.346(5) 1 calc PR A 2
H40E H 0.3335 -0.0909 0.8303 0.133 Uiso 0.346(5) 1 calc PR A 2
H40F H 0.2414 -0.1339 0.7818 0.133 Uiso 0.346(5) 1 calc PR A 2

loop_
_atom_site_aniso_label
_atom_site_aniso_U_11
_atom_site_aniso_U_22
_atom_site_aniso_U_33
_atom_site_aniso_U_23
_atom_site_aniso_U_13
_atom_site_aniso_U_12
Ge1 0.0449(3) 0.0706(4) 0.0419(3) 0.0151(2) -0.00420(19) -0.0062(3)
Si1 0.0456(7) 0.0734(10) 0.0558(8) 0.0174(7) -0.0041(6) -0.0073(7)
O1 0.058(2) 0.074(2) 0.0457(18) 0.0017(16) -0.0117(15) 0.0045(17)
N1 0.052(2) 0.061(3) 0.045(2) 0.0114(18) -0.0017(17) -0.0069(18)
C1 0.051(3) 0.065(3) 0.043(2) 0.014(2) -0.009(2) -0.011(2)
C2 0.064(3) 0.067(4) 0.046(3) 0.011(2) -0.009(2) -0.011(3)
C3 0.111(5) 0.063(4) 0.061(4) 0.014(3) -0.005(3) -0.024(3)
C4 0.132(6) 0.089(5) 0.051(3) 0.018(3) 0.006(4) -0.032(4)
C5 0.122(6) 0.081(5) 0.047(3) 0.009(3) 0.008(3) -0.023(4)
C6 0.071(3) 0.073(4) 0.042(3) 0.012(2) -0.004(2) -0.016(3)
C7 0.180(6) 0.117(5) 0.092(5) 0.022(4) 0.022(5) -0.049(5)
C8 0.120(7) 0.149(8) 0.097(6) 0.044(5) 0.028(5) -0.035(6)
C9 0.118(5) 0.157(6) 0.110(5) 0.063(5) 0.009(4) -0.019(4)
C10 0.066(3) 0.061(3) 0.061(3) 0.008(3) -0.002(3) -0.004(3)
C11 0.058(3) 0.070(4) 0.073(4) -0.013(3) 0.002(3) 0.005(3)
C12 0.095(5) 0.087(5) 0.085(4) -0.030(4) -0.026(4) 0.012(4)
C13 0.093(4) 0.108(5) 0.104(5) -0.035(4) -0.011(4) 0.022(4)
C14 0.091(5) 0.122(5) 0.132(6) -0.048(5) 0.024(4) -0.002(4)
C15 0.132(7) 0.102(6) 0.144(8) -0.049(6) 0.054(7) -0.041(6)
C16 0.089(5) 0.076(5) 0.106(5) -0.024(4) 0.025(4) -0.017(3)
C17 0.061(3) 0.079(4) 0.090(4) 0.020(3) 0.013(3) -0.008(3)
C18 0.073(4) 0.129(6) 0.111(6) 0.040(5) 0.038(4) 0.022(4)
C19 0.110(7) 0.167(9) 0.147(8) 0.053(7) 0.081(6) 0.034(6)
C20 0.086(4) 0.127(5) 0.144(6) 0.041(5) 0.024(4) 0.009(4)
C21 0.087(4) 0.093(4) 0.124(5) 0.026(4) -0.002(4) -0.006(4)
C22 0.066(4) 0.076(4) 0.108(5) 0.025(4) -0.013(4) -0.005(3)
C23 0.068(3) 0.078(4) 0.042(3) 0.009(2) -0.003(2) -0.009(3)
C24 0.069(4) 0.080(4) 0.045(3) 0.006(3) -0.006(2) -0.010(3)
C25 0.107(5) 0.089(5) 0.058(3) -0.005(3) -0.024(3) 0.009(4)
C26 0.100(5) 0.111(6) 0.066(4) -0.007(4) -0.030(4) 0.020(4)
C27 0.081(4) 0.115(6) 0.069(4) -0.007(4) -0.020(3) -0.016(4)
C28 0.104(5) 0.089(5) 0.082(4) 0.002(4) -0.023(4) -0.030(4)
C29 0.090(4) 0.076(4) 0.072(4) 0.013(3) -0.020(3) -0.012(3)
C30 0.073(4) 0.082(4) 0.042(3) -0.004(3) -0.012(3) -0.012(3)
C31 0.065(4) 0.118(5) 0.057(3) 0.013(3) -0.007(3) -0.012(4)
C32 0.076(4) 0.133(6) 0.069(4) 0.000(4) 0.002(3) -0.020(4)
C33 0.078(4) 0.115(6) 0.080(5) -0.029(4) 0.001(4) -0.008(4)
C34 0.099(5) 0.083(5) 0.063(4) -0.015(3) -0.020(4) 0.007(4)
C35 0.091(5) 0.073(4) 0.053(3) -0.006(3) -0.007(3) 0.001(3)
C36 0.046(4) 0.082(6) 0.063(5) 0.016(4) 0.007(4) -0.006(4)
C37 0.049(5) 0.090(9) 0.053(6) 0.015(5) 0.006(4) 0.003(6)
C38 0.063(5) 0.093(7) 0.089(7) 0.011(6) 0.019(5) -0.002(5)
C39 0.052(4) 0.074(6) 0.056(5) 0.014(4) -0.001(4) -0.009(4)
C40 0.061(6) 0.067(7) 0.069(8) 0.011(5) -0.013(6) -0.011(4)
C41 0.043(4) 0.078(6) 0.069(5) 0.024(4) -0.003(4) -0.012(4)
C42 0.049(4) 0.081(6) 0.057(5) 0.015(4) -0.011(3) -0.012(4)
C43 0.050(6) 0.079(10) 0.068(9) 0.028(5) -0.029(5) -0.013(5)
C44 0.065(6) 0.086(7) 0.081(6) 0.019(5) -0.018(5) -0.018(5)
C45 0.076(4) 0.085(5) 0.090(5) 0.001(4) -0.027(3) 0.002(3)
C46 0.106(5) 0.090(5) 0.078(4) -0.010(4) -0.025(4) 0.013(4)
C47 0.055(3) 0.085(4) 0.056(3) 0.021(3) 0.007(2) -0.007(3)
C48 0.082(5) 0.109(6) 0.127(7) -0.039(5) 0.028(5) -0.029(4)
C49 0.142(6) 0.160(6) 0.117(5) -0.025(5) 0.053(5) -0.020(5)
C50 0.130(6) 0.151(6) 0.107(5) 0.028(5) 0.047(4) -0.023(5)
C51 0.116(5) 0.099(5) 0.144(6) 0.012(4) 0.001(5) -0.049(4)
C52 0.118(6) 0.110(6) 0.067(4) -0.019(4) -0.003(4) -0.001(5)

loop_
_atom_type_symbol
_atom_type_description
_atom_type_scat_dispersion_real
_atom_type_scat_dispersion_imag
_atom_type_scat_source
C C 0.0033 0.0016 'International Tables Vol C Tables 4.2.6.8 and 6.1.1.4'
H H 0.0000 0.0000 'International Tables Vol C Tables 4.2.6.8 and 6.1.1.4'
N N 0.0061 0.0033 'International Tables Vol C Tables 4.2.6.8 and 6.1.1.4'
Si Si 0.0817 0.0704 'International Tables Vol C Tables 4.2.6.8 and 6.1.1.4'
Ge Ge 0.1547 1.8001 'International Tables Vol C Tables 4.2.6.8 and 6.1.1.4'
O O 0.0106 0.0060 'International Tables Vol C Tables 4.2.6.8 and 6.1.1.4'

loop_
_geom_angle_atom_site_label_1
_geom_angle_atom_site_label_2
_geom_angle_atom_site_label_3
_geom_angle
_geom_angle_site_symmetry_1
_geom_angle_site_symmetry_3
O1 Ge1 O1 86.27(17) . 3_657
O1 Ge1 N1 116.34(16) . .
O1 Ge1 N1 116.34(17) 3_657 .
O1 Ge1 C45 107.7(2) . .
O1 Ge1 C45 117.5(2) 3_657 .
N1 Ge1 C45 110.5(2) . .
O1 Ge1 Ge1 43.18(11) . 3_657
O1 Ge1 Ge1 43.09(12) 3_657 3_657
N1 Ge1 Ge1 127.44(13) . 3_657
C45 Ge1 Ge1 121.63(18) . 3_657
N1 Si1 C39 106.5(3) . .
N1 Si1 C42 110.2(3) . .
C39 Si1 C42 111.9(3) . .
N1 Si1 C36A 108.3(4) . .
C39 Si1 C36A 55.3(5) . .
C42 Si1 C36A 141.5(4) . .
N1 Si1 C42A 110.4(2) . .
C39 Si1 C42A 143.0(3) . .
C42 Si1 C42A 51.6(3) . .
C36A Si1 C42A 113.7(6) . .
N1 Si1 C39A 107.7(2) . .
C39 Si1 C39A 58.5(3) . .
C42 Si1 C39A 56.5(3) . .
C36A Si1 C39A 110.6(5) . .
C42A Si1 C39A 106.0(2) . .
N1 Si1 C36 107.3(3) . .
C39 Si1 C36 112.4(3) . .
C42 Si1 C36 108.5(4) . .
C36A Si1 C36 59.2(6) . .
C42A Si1 C36 59.0(3) . .
C39A Si1 C36 144.9(3) . .
Ge1 O1 Ge1 93.73(17) . 3_657
C1 N1 Si1 119.7(3) . .
C1 N1 Ge1 109.8(3) . .
Si1 N1 Ge1 130.5(2) . .
C2 C1 C6 119.5(5) . .
C2 C1 N1 120.6(5) . .
C6 C1 N1 119.8(5) . .
C1 C2 C3 119.2(5) . .
C1 C2 C10 123.4(5) . .
C3 C2 C10 117.4(5) . .
C4 C3 C2 122.0(6) . .
C5 C4 C3 118.2(6) . .
C5 C4 C7 120.9(7) . .
C3 C4 C7 120.8(7) . .
C4 C5 C6 122.6(6) . .
C5 C6 C1 118.4(5) . .
C5 C6 C23 118.7(5) . .
C1 C6 C23 122.9(4) . .
C9 C7 C8 129.6(8) . .
C9 C7 C4 115.8(7) . .
C8 C7 C4 113.9(7) . .
C17 C10 C2 115.3(5) . .
C17 C10 C11 109.0(5) . .
C2 C10 C11 113.5(5) . .
C16 C11 C12 117.4(6) . .
C16 C11 C10 122.4(6) . .
C12 C11 C10 120.2(6) . .
C11 C12 C13 120.2(8) . .
C14 C13 C12 120.5(8) . .
C13 C14 C15 120.5(9) . .
C14 C15 C16 120.0(9) . .
C11 C16 C15 121.2(8) . .
C18 C17 C22 117.6(7) . .
C18 C17 C10 117.8(6) . .
C22 C17 C10 124.6(6) . .
C17 C18 C19 121.6(8) . .
C20 C19 C18 118.4(9) . .
C21 C20 C19 120.7(9) . .
C20 C21 C22 121.3(8) . .
C21 C22 C17 120.4(8) . .
C6 C23 C30 114.4(5) . .
C6 C23 C24 114.7(5) . .
C30 C23 C24 110.2(5) . .
C29 C24 C25 116.4(5) . .
C29 C24 C23 118.7(5) . .
C25 C24 C23 124.8(6) . .
C24 C25 C26 120.7(7) . .
C27 C26 C25 121.7(7) . .
C26 C27 C28 118.7(6) . .
C27 C28 C29 120.3(7) . .
C24 C29 C28 122.2(6) . .
C31 C30 C35 117.8(6) . .
C31 C30 C23 122.6(5) . .
C35 C30 C23 119.5(6) . .
C32 C31 C30 121.8(6) . .
C33 C32 C31 120.0(7) . .
C32 C33 C34 119.4(7) . .
C35 C34 C33 120.4(7) . .
C34 C35 C30 120.7(7) . .
C37 C36 C38 109.8(8) . .
C37 C36 Si1 115.1(7) . .
C38 C36 Si1 116.0(6) . .
C38A C36A C37A 107.5(17) . .
C38A C36A Si1 117.9(6) . .
C37A C36A Si1 111.8(15) . .
C40 C39 C41 113.5(9) . .
C40 C39 Si1 111.7(6) . .
C41 C39 Si1 113.6(6) . .
C43 C42 C44 107.7(10) . .
C43 C42 Si1 116.3(6) . .
C44 C42 Si1 113.9(6) . .
C46 C45 Ge1 117.2(6) . .
C45 C46 C47 112.0(6) . .
C48 C47 C52 119.0(6) . .
C48 C47 C46 128.9(7) . .
C52 C47 C46 112.1(6) . .
C49 C48 C47 124.2(9) . .
C50 C49 C48 120.8(10) . .
C49 C50 C51 121.6(9) . .
C50 C51 C52 116.9(7) . .
C47 C52 C51 117.4(6) . .
C41A C39A C40A 104(2) . .
C41A C39A Si1 120.2(8) . .
C40A C39A Si1 116.2(15) . .
C43A C42A C44A 113(2) . .
C43A C42A Si1 114.6(15) . .
C44A C42A Si1 114.2(9) . .

loop_
_geom_bond_atom_site_label_1
_geom_bond_atom_site_label_2
_geom_bond_distance
_geom_bond_site_symmetry_2
Ge1 O1 1.802(4) .
Ge1 O1 1.805(3) 3_657
Ge1 N1 1.851(4) .
Ge1 C45 1.989(8) .
Ge1 Ge1 2.6323(11) 3_657
Si1 N1 1.788(4) .
Si1 C39 1.870(8) .
Si1 C42 1.872(7) .
Si1 C36A 1.889(8) .
Si1 C42A 1.897(5) .
Si1 C39A 1.914(5) .
Si1 C36 1.916(9) .
O1 Ge1 1.805(3) 3_657
N1 C1 1.467(6) .
C1 C2 1.398(7) .
C1 C6 1.411(7) .
C2 C3 1.398(7) .
C2 C10 1.536(8) .
C3 C4 1.373(9) .
C4 C5 1.371(9) .
C4 C7 1.536(9) .
C5 C6 1.396(7) .
C6 C23 1.527(8) .
C7 C9 1.369(11) .
C7 C8 1.409(11) .
C10 C17 1.527(8) .
C10 C11 1.539(7) .
C11 C16 1.356(9) .
C11 C12 1.378(8) .
C12 C13 1.409(10) .
C13 C14 1.322(12) .
C14 C15 1.337(12) .
C15 C16 1.406(10) .
C17 C18 1.364(10) .
C17 C22 1.401(8) .
C18 C19 1.412(10) .
C19 C20 1.385(12) .
C20 C21 1.328(12) .
C21 C22 1.387(10) .
C23 C30 1.535(8) .
C23 C24 1.537(7) .
C24 C29 1.368(8) .
C24 C25 1.375(8) .
C25 C26 1.394(8) .
C26 C27 1.325(10) .
C27 C28 1.365(10) .
C28 C29 1.374(8) .
C30 C31 1.385(9) .
C30 C35 1.389(8) .
C31 C32 1.374(10) .
C32 C33 1.374(10) .
C33 C34 1.384(10) .
C34 C35 1.383(9) .
C36 C37 1.532(7) .
C36 C38 1.536(7) .
C36A C38A 1.519(8) .
C36A C37A 1.522(8) .
C39 C40 1.526(8) .
C39 C41 1.532(7) .
C41A C39A 1.525(8) .
C42 C43 1.527(8) .
C42 C44 1.536(7) .
C44A C42A 1.531(8) .
C45 C46 1.426(9) .
C46 C47 1.594(9) .
C47 C48 1.311(9) .
C47 C52 1.379(8) .
C48 C49 1.311(11) .
C49 C50 1.306(12) .
C50 C51 1.363(12) .
C51 C52 1.466(11) .
C39A C40A 1.526(8) .
C42A C43A 1.521(8) .
